data_5000002
loop_
_publ_author_name
'Koetzle, T. F.'
'Nabakhtiani, G. N.'
'Furmanova, N. G.'
'Chachkhiani, L. G.'

_journal_name_full Kristallografiya
_journal_page_first 1185
_journal_volume 37
_journal_year 1992
_chemical_formula_sum 'C6 H17 Br N4 O3'
_space_group_IT_number 4
_symmetry_cell_setting monoclinic
_symmetry_space_group_name_Hall 'P 2yb'
_symmetry_space_group_name_H-M 'P 1 21 1'
_cell_angle_alpha 90
_cell_angle_beta 91.64(5)
_cell_angle_gamma 90
_cell_formula_units_Z 4
_cell_length_a 11.213(2)
_cell_length_b 8.630(3)
_cell_length_c 11.243(9)
_cod_original_sg_symbol_H-M 'P 21'
_cod_original_formula_sum 'C6 H17 Br1 N4 O3'
_cod_database_code 5000002

loop_
_symmetry_equiv_pos_site_id
_symmetry_equiv_pos_as_xyz
1 x,y,z
2 -x,1/2+y,-z

loop_
_atom_site_label
_atom_site_type_symbol
_atom_site_fract_x
_atom_site_fract_y
_atom_site_fract_z
Br1 Br 0.87210 0.75220 0.16710
Br2 Br 0.36240 1.1112(1) 0.12830
C1 C 0.4304(4) 0.4422(7) 0.5758(5)
C2 C 0.5545(4) 0.4347(7) 0.5231(4)
C3 C 0.5464(5) 0.4515(8) 0.3875(5)
C4 C 0.6666(5) 0.4343(9) 0.3278(5)
C5 C 0.6466(5) 0.4116(9) 0.1941(5)
C6 C 0.8150(4) 0.2594(8) 0.1196(4)
N1 N 0.6350(4) 0.5528(6) 0.5765(4)
N2 N 0.7558(5) 0.3897(6) 0.1282(4)
N3 N 0.7870(5) 0.1356(6) 0.1842(4)
N4 N 0.9053(4) 0.2521(9) 0.0448(5)
O1 O 0.4109(4) 0.5505(6) 0.6479(4)
O2 O 0.3577(4) 0.3402(6) 0.5424(4)
O3 O 0.5904(4) 0.8671(7) 0.1189(5)
C7 C -0.0851(5) 0.3495(7) 0.5582(5)
C8 C 0.0407(5) 0.3388(7) 0.5036(5)
C9 C 0.0325(5) 0.3862(8) 0.3729(5)
C10 C 0.1537(5) 0.3914(8) 0.3133(4)
C11 C 0.1413(5) 0.4618(8) 0.1899(5)
C12 C 0.3154(5) 0.6184(8) 0.1369(4)
N5 N 0.1234(5) 0.4446(6) 0.5706(4)
N6 N 0.2559(5) 0.4860(6) 0.1344(4)
N7 N 0.2886(5) 0.7364(8) 0.2075(5)
N8 N 0.4085(4) 0.6360(8) 0.0637(5)
O4 O -0.1138(4) 0.4721(6) 0.6092(4)
O5 O -0.1504(4) 0.2318(6) 0.5440(4)
O6 O 1.0825(4) 0.0250(7) 0.1189(5)
H1 H 0.599(9) 0.581(13) 0.652(8)
H2 H 0.712(9) 0.506(13) 0.570(9)
H3 H 0.624(9) 0.657(13) 0.548(9)
H4 H 0.592(9) 0.345(14) 0.535(10)
H5 H 0.499(9) 0.362(14) 0.348(9)
H6 H 0.511(9) 0.582(13) 0.370(9)
H7 H 0.707(9) 0.347(13) 0.367(10)
H8 H 0.717(10) 0.529(13) 0.356(9)
H9 H 0.597(9) 0.304(14) 0.172(10)
H10 H 0.600(9) 0.473(14) 0.153(9)
H11 H 0.767(9) 0.472(14) 0.107(9)
H12 H 0.736(9) 0.158(13) 0.229(9)
H13 H 0.817(6) 0.041(13) 0.158(9)
H14 H 0.969(8) 0.173(12) 0.058(8)
H15 H 0.925(9) 0.339(13) 0.008(9)
H16 H 0.686(8) 0.835(12) 0.124(8)
H17 H 0.575(8) 0.924(14) 0.183(10)
H18 H 0.098(9) 0.443(14) 0.664(9)
H19 H 0.211(9) 0.413(14) 0.563(9)
H20 H 0.125(9) 0.539(13) 0.551(9)
H21 H 0.092(9) 0.248(15) 0.506(8)
H22 H -0.012(9) 0.496(13) 0.364(9)
H23 H -0.006(10) 0.328(14) 0.328(9)
H24 H 0.206(9) 0.305(13) 0.315(9)
H25 H 0.206(9) 0.464(14) 0.365(9)
H26 H 0.100(9) 0.564(14) 0.202(9)
H27 H 0.094(9) 0.368(14) 0.122(9)
H28 H 0.282(9) 0.400(14) 0.080(9)
H29 H 0.232(8) 0.738(14) 0.256(8)
H30 H 0.312(9) 0.843(13) 0.176(9)
H31 H 0.414(9) 0.564(13) -0.003(9)
H32 H 0.447(8) 0.733(12) 0.070(8)
H33 H 1.133(9) 0.072(13) 0.121(9)
H34 H 1.065(9) 0.024(13) 0.176(9)

loop_
_atom_type_symbol
_atom_type_radius_bond
C 0.68
H 0.23
Br 1.21
N 0.68
O 0.68
